data_4131701
loop_
_publ_author_name
'Polgar, Alexander M.'
'Weigend, Florian'
'Zhang, Angel'
'Stillman, Martin J.'
'Corrigan, John F.'

_publ_section_title
;
 A N-Heterocyclic Carbene-Stabilized Coinage Metal-Chalcogenide Framework
 with Tunable Optical Properties.
;
_journal_issue 40
_journal_name_full 'Journal of the American Chemical Society'
_journal_page_first 14045
_journal_page_last 14048
_journal_paper_doi 10.1021/jacs.7b09025
_journal_volume 139
_journal_year 2017
_chemical_formula_sum 'C108 H144 Ag4 Au4 N8 Se4'
_chemical_formula_weight 3089.49
_space_group_crystal_system tetragonal
_space_group_IT_number 82
_space_group_name_Hall 'I -4'
_space_group_name_H-M_alt 'I -4'
_atom_sites_solution_hydrogens geom
_atom_sites_solution_primary dual
_atom_sites_solution_secondary difmap
_audit_creation_method SHELXL-2014/7
_cell_angle_alpha 90
_cell_angle_beta 90
_cell_angle_gamma 90
_cell_formula_units_Z 2
_cell_length_a 18.437(4)
_cell_length_b 18.437(4)
_cell_length_c 16.477(6)
_cell_measurement_reflns_used 9587
_cell_measurement_temperature 110
_cell_measurement_theta_max 33.21
_cell_measurement_theta_min 2.21
_cell_volume 5601(3)
_computing_cell_refinement SAINT
_computing_data_collection Apex2
_computing_data_reduction SAINT
_computing_molecular_graphics NRCVAX
_computing_publication_material cif2tables.py
_computing_structure_refinement SHELXL-2014
_computing_structure_solution SHELXT
_diffrn_ambient_temperature 110
_diffrn_detector 'CCD plate'
_diffrn_detector_type 'Bruker Apex2'
_diffrn_measured_fraction_theta_full 0.998
_diffrn_measured_fraction_theta_max 0.999
_diffrn_measurement_device '\k-geometry diffractometer'
_diffrn_measurement_device_type 'Bruker Kappa Axis Apex2'
_diffrn_measurement_method 'phi and omega scans'
_diffrn_radiation_type MoK\a
_diffrn_radiation_wavelength 0.71073
_diffrn_reflns_av_R_equivalents 0.0485
_diffrn_reflns_av_unetI/netI 0.0452
_diffrn_reflns_Laue_measured_fraction_full 0.998
_diffrn_reflns_Laue_measured_fraction_max 0.999
_diffrn_reflns_limit_h_max 32
_diffrn_reflns_limit_h_min -31
_diffrn_reflns_limit_k_max 32
_diffrn_reflns_limit_k_min -32
_diffrn_reflns_limit_l_max 28
_diffrn_reflns_limit_l_min -28
_diffrn_reflns_number 201468
_diffrn_reflns_point_group_measured_fraction_full 0.998
_diffrn_reflns_point_group_measured_fraction_max 0.998
_diffrn_reflns_theta_full 25.242
_diffrn_reflns_theta_max 38.596
_diffrn_reflns_theta_min 2.762
_diffrn_source 'sealed tube'
_exptl_absorpt_coefficient_mu 7.247
_exptl_absorpt_correction_T_max 0.7476
_exptl_absorpt_correction_T_min 0.6462
_exptl_absorpt_correction_type multi-scan
_exptl_absorpt_process_details SADABS
_exptl_crystal_colour colourless
_exptl_crystal_density_diffrn 1.832
_exptl_crystal_description prism
_exptl_crystal_F_000 2976
_exptl_crystal_size_max 0.154
_exptl_crystal_size_mid 0.140
_exptl_crystal_size_min 0.107
_refine_diff_density_max 1.186
_refine_diff_density_min -1.208
_refine_diff_density_rms 0.107
_refine_ls_abs_structure_details
;
 Flack x determined using 5795 quotients [(I+)-(I-)]/[(I+)+(I-)]
 (Parsons, Flack and Wagner, Acta Cryst. B69 (2013) 249-259).
;
_refine_ls_abs_structure_Flack 0.0271(14)
_refine_ls_extinction_method none
_refine_ls_goodness_of_fit_ref 0.974
_refine_ls_hydrogen_treatment constr
_refine_ls_matrix_type full
_refine_ls_number_parameters 298
_refine_ls_number_reflns 15805
_refine_ls_number_restraints 0
_refine_ls_restrained_S_all 0.974
_refine_ls_R_factor_all 0.0372
_refine_ls_R_factor_gt 0.0261
_refine_ls_shift/su_max 0.003
_refine_ls_shift/su_mean 0.000
_refine_ls_structure_factor_coef Fsqd
_refine_ls_weighting_details 'w=1/[\s^2^(Fo^2^)+(0.0142P)^2^] where P=(Fo^2^+2Fc^2^)/3'
_refine_ls_weighting_scheme calc
_refine_ls_wR_factor_gt 0.0394
_refine_ls_wR_factor_ref 0.0412
_reflns_Friedel_coverage 0.946
_reflns_Friedel_fraction_full 0.998
_reflns_Friedel_fraction_max 0.997
_reflns_number_gt 13777
_reflns_number_total 15805
_reflns_threshold_expression 'I > 2\s(I)'
_cod_data_source_file ja7b09025_si_002.cif
_cod_data_source_block b17167_2b
_cod_database_code 4131701
_shelx_shelxl_version_number 2014/7
_shelx_space_group_comment
;
The symmetry employed for this shelxl refinement is uniquely defined
by the following loop, which should always be used as a source of
symmetry information in preference to the above space-group names.
They are only intended as comments.
;
_shelx_estimated_absorpt_t_min 0.402
_shelx_estimated_absorpt_t_max 0.511

loop_
_space_group_symop_operation_xyz
'x, y, z'
'-x, -y, z'
'y, -x, -z'
'-y, x, -z'
'x+1/2, y+1/2, z+1/2'
'-x+1/2, -y+1/2, z+1/2'
'y+1/2, -x+1/2, -z+1/2'
'-y+1/2, x+1/2, -z+1/2'

loop_
_atom_site_label
_atom_site_type_symbol
_atom_site_fract_x
_atom_site_fract_y
_atom_site_fract_z
_atom_site_U_iso_or_equiv
_atom_site_adp_type
_atom_site_occupancy
_atom_site_site_symmetry_order
_atom_site_calc_flag
_atom_site_refinement_flags_posn
_atom_site_refinement_flags_adp
Au1 Au 0.65874(2) 0.32844(2) 0.54604(2) 0.01755(2) Uani 1 1 d . .
Ag1 Ag 0.48753(2) 0.38115(2) 0.50086(2) 0.02318(5) Uani 1 1 d . .
Se1 Se 0.60298(2) 0.37055(2) 0.42377(2) 0.02513(7) Uani 1 1 d . .
N1 N 0.76903(14) 0.29015(14) 0.67914(16) 0.0180(5) Uani 1 1 d . .
N2 N 0.66371(15) 0.24547(14) 0.70255(16) 0.0185(5) Uani 1 1 d . .
C1 C 0.70081(17) 0.28724(17) 0.64891(18) 0.0179(5) Uani 1 1 d . .
C00M C 0.83569(18) 0.40316(18) 0.6629(2) 0.0231(6) Uani 1 1 d . .
C2 C 0.77475(19) 0.25027(18) 0.7504(2) 0.0221(6) Uani 1 1 d . .
H2 H 0.8171 0.2439 0.7825 0.026 Uiso 1 1 calc R U
C3 C 0.70864(18) 0.22254(18) 0.7649(2) 0.0212(6) Uani 1 1 d . .
H3 H 0.6952 0.1928 0.8095 0.025 Uiso 1 1 calc R U
C4 C 0.82646(16) 0.33050(17) 0.64067(19) 0.0191(6) Uani 1 1 d . .
C5 C 0.86845(18) 0.29593(19) 0.5821(2) 0.0230(6) Uani 1 1 d . .
C6 C 0.92310(18) 0.3373(2) 0.5453(3) 0.0303(7) Uani 1 1 d . .
H6 H 0.9533 0.3158 0.5052 0.036 Uiso 1 1 calc R U
C7 C 0.93371(19) 0.4089(2) 0.5664(2) 0.0334(9) Uani 1 1 d . .
H7 H 0.9709 0.4361 0.5406 0.040 Uiso 1 1 calc R U
C8 C 0.8907(2) 0.4414(2) 0.6247(3) 0.0308(8) Uani 1 1 d . .
H8 H 0.8990 0.4906 0.6388 0.037 Uiso 1 1 calc R U
C9 C 0.85636(19) 0.21799(19) 0.5559(2) 0.0280(7) Uani 1 1 d . .
H9 H 0.8177 0.1968 0.5912 0.034 Uiso 1 1 calc R U
C10 C 0.8297(2) 0.2156(2) 0.4684(2) 0.0401(10) Uani 1 1 d . .
H10A H 0.8670 0.2357 0.4325 0.060 Uiso 1 1 calc R U
H10B H 0.7852 0.2443 0.4634 0.060 Uiso 1 1 calc R U
H10C H 0.8197 0.1652 0.4530 0.060 Uiso 1 1 calc R U
C11 C 0.9250(2) 0.1723(2) 0.5662(3) 0.0374(9) Uani 1 1 d . .
H11A H 0.9154 0.1225 0.5483 0.056 Uiso 1 1 calc R U
H11B H 0.9393 0.1720 0.6235 0.056 Uiso 1 1 calc R U
H11C H 0.9642 0.1931 0.5335 0.056 Uiso 1 1 calc R U
C12 C 0.7867(2) 0.43879(19) 0.7262(2) 0.0289(8) Uani 1 1 d . .
H12 H 0.7381 0.4151 0.7232 0.035 Uiso 1 1 calc R U
C13 C 0.7763(3) 0.5198(2) 0.7118(3) 0.0429(10) Uani 1 1 d . .
H13A H 0.8226 0.5449 0.7200 0.064 Uiso 1 1 calc R U
H13B H 0.7403 0.5386 0.7501 0.064 Uiso 1 1 calc R U
H13C H 0.7595 0.5278 0.6562 0.064 Uiso 1 1 calc R U
C14 C 0.8172(3) 0.4264(3) 0.8121(3) 0.0464(11) Uani 1 1 d . .
H14A H 0.8217 0.3742 0.8222 0.070 Uiso 1 1 calc R U
H14B H 0.7842 0.4478 0.8522 0.070 Uiso 1 1 calc R U
H14C H 0.8650 0.4492 0.8166 0.070 Uiso 1 1 calc R U
C15 C 0.58904(17) 0.22551(18) 0.68769(19) 0.0207(6) Uani 1 1 d . .
C16 C 0.53424(18) 0.27239(19) 0.7140(2) 0.0244(7) Uani 1 1 d . .
C17 C 0.4645(2) 0.2582(2) 0.6852(2) 0.0307(8) Uani 1 1 d . .
H17 H 0.4254 0.2888 0.7006 0.037 Uiso 1 1 calc R U
C18 C 0.4517(2) 0.1998(2) 0.6343(2) 0.0361(9) Uani 1 1 d . .
H18 H 0.4044 0.1927 0.6129 0.043 Uiso 1 1 calc R U
C19 C 0.5053(2) 0.1526(2) 0.6144(2) 0.0334(8) Uani 1 1 d . .
H19 H 0.4944 0.1114 0.5819 0.040 Uiso 1 1 calc R U
C20 C 0.57660(19) 0.1637(2) 0.6410(2) 0.0259(7) Uani 1 1 d . .
C21 C 0.6366(2) 0.1113(2) 0.6181(2) 0.0325(8) Uani 1 1 d . .
H21 H 0.6816 0.1264 0.6473 0.039 Uiso 1 1 calc R U
C22 C 0.6517(3) 0.1157(2) 0.5262(3) 0.0488(13) Uani 1 1 d . .
H22A H 0.6099 0.0966 0.4963 0.073 Uiso 1 1 calc R U
H22B H 0.6948 0.0870 0.5132 0.073 Uiso 1 1 calc R U
H22C H 0.6599 0.1664 0.5108 0.073 Uiso 1 1 calc R U
C23 C 0.6181(3) 0.0341(2) 0.6445(3) 0.0385(9) Uani 1 1 d . .
H23A H 0.5745 0.0177 0.6158 0.058 Uiso 1 1 calc R U
H23B H 0.6092 0.0333 0.7031 0.058 Uiso 1 1 calc R U
H23C H 0.6587 0.0019 0.6315 0.058 Uiso 1 1 calc R U
C24 C 0.5495(2) 0.3362(2) 0.7690(2) 0.0277(7) Uani 1 1 d . .
H24 H 0.5982 0.3282 0.7940 0.033 Uiso 1 1 calc R U
C25 C 0.5528(2) 0.4083(2) 0.7223(2) 0.0354(9) Uani 1 1 d . .
H25A H 0.5936 0.4071 0.6841 0.053 Uiso 1 1 calc R U
H25B H 0.5596 0.4483 0.7606 0.053 Uiso 1 1 calc R U
H25C H 0.5075 0.4154 0.6923 0.053 Uiso 1 1 calc R U
C26 C 0.4946(3) 0.3418(3) 0.8380(3) 0.0469(11) Uani 1 1 d . .
H26A H 0.4461 0.3498 0.8155 0.070 Uiso 1 1 calc R U
H26B H 0.5076 0.3825 0.8734 0.070 Uiso 1 1 calc R U
H26C H 0.4950 0.2967 0.8695 0.070 Uiso 1 1 calc R U

loop_
_atom_site_aniso_label
_atom_site_aniso_U_11
_atom_site_aniso_U_22
_atom_site_aniso_U_33
_atom_site_aniso_U_23
_atom_site_aniso_U_13
_atom_site_aniso_U_12
Au1 0.01628(5) 0.01898(5) 0.01738(4) -0.00025(4) 0.00080(4) -0.00199(4)
Ag1 0.02242(11) 0.02686(12) 0.02025(10) 0.00005(9) -0.00150(9) -0.00005(9)
Se1 0.02754(17) 0.02910(18) 0.01876(14) 0.00143(13) -0.00150(13) 0.00046(14)
N1 0.0175(12) 0.0180(12) 0.0186(12) -0.0005(10) 0.0000(9) -0.0023(10)
N2 0.0173(12) 0.0191(12) 0.0193(12) -0.0023(9) 0.0029(10) -0.0014(10)
C1 0.0177(13) 0.0170(13) 0.0190(13) -0.0033(11) 0.0020(11) -0.0006(11)
C00M 0.0206(15) 0.0206(15) 0.0282(17) 0.0007(12) -0.0052(13) -0.0012(12)
C2 0.0248(16) 0.0215(15) 0.0199(15) 0.0012(12) -0.0024(12) 0.0007(13)
C3 0.0230(15) 0.0208(15) 0.0197(15) 0.0010(12) 0.0021(12) -0.0004(12)
C4 0.0153(12) 0.0218(14) 0.0201(14) 0.0045(11) -0.0018(11) -0.0027(11)
C5 0.0197(15) 0.0262(16) 0.0230(16) 0.0026(13) 0.0000(12) -0.0013(12)
C6 0.0212(14) 0.0338(18) 0.0360(18) 0.0084(18) 0.0028(16) -0.0010(13)
C7 0.0203(16) 0.0332(19) 0.047(2) 0.0130(16) -0.0002(15) -0.0049(14)
C8 0.0240(17) 0.0221(17) 0.046(2) 0.0047(16) -0.0053(16) -0.0044(13)
C9 0.0293(17) 0.0264(16) 0.0282(19) -0.0048(14) 0.0092(14) -0.0027(13)
C10 0.033(2) 0.053(2) 0.033(2) -0.0167(18) 0.0024(16) 0.0005(19)
C11 0.041(2) 0.031(2) 0.039(2) -0.0032(17) 0.0061(17) 0.0054(17)
C12 0.0271(18) 0.0203(16) 0.039(2) -0.0081(14) -0.0037(15) -0.0007(13)
C13 0.047(3) 0.030(2) 0.052(3) -0.0023(19) -0.006(2) 0.0103(19)
C14 0.067(3) 0.039(2) 0.033(2) -0.0080(18) -0.002(2) 0.011(2)
C15 0.0184(14) 0.0239(15) 0.0197(15) 0.0023(12) 0.0021(11) -0.0044(12)
C16 0.0217(15) 0.0285(17) 0.0229(16) 0.0053(13) 0.0037(12) 0.0010(13)
C17 0.0225(17) 0.041(2) 0.0291(19) 0.0094(16) 0.0038(14) 0.0026(15)
C18 0.0228(18) 0.052(3) 0.033(2) 0.0084(18) 0.0022(15) -0.0105(17)
C19 0.0275(18) 0.042(2) 0.0307(19) -0.0018(16) 0.0007(14) -0.0146(16)
C20 0.0236(16) 0.0284(17) 0.0256(17) -0.0040(14) 0.0034(13) -0.0077(14)
C21 0.033(2) 0.0282(18) 0.036(2) -0.0124(15) 0.0044(16) -0.0070(15)
C22 0.064(3) 0.031(2) 0.051(3) -0.0181(18) 0.030(2) -0.014(2)
C23 0.048(2) 0.033(2) 0.035(2) -0.0061(16) -0.0028(18) -0.0022(18)
C24 0.0292(17) 0.0316(18) 0.0222(16) 0.0027(14) 0.0045(13) 0.0093(15)
C25 0.048(2) 0.0260(19) 0.033(2) -0.0006(15) -0.0009(17) 0.0069(17)
C26 0.048(3) 0.058(3) 0.035(2) -0.004(2) 0.017(2) 0.012(2)

loop_
_atom_type_symbol
_atom_type_description
_atom_type_scat_dispersion_real
_atom_type_scat_dispersion_imag
_atom_type_scat_source
C C 0.0033 0.0016 'International Tables Vol C Tables 4.2.6.8 and 6.1.1.4'
H H 0.0000 0.0000 'International Tables Vol C Tables 4.2.6.8 and 6.1.1.4'
N N 0.0061 0.0033 'International Tables Vol C Tables 4.2.6.8 and 6.1.1.4'
Se Se -0.0929 2.2259 'International Tables Vol C Tables 4.2.6.8 and 6.1.1.4'
Ag Ag -0.8971 1.1015 'International Tables Vol C Tables 4.2.6.8 and 6.1.1.4'
Au Au -2.0133 8.8022 'International Tables Vol C Tables 4.2.6.8 and 6.1.1.4'

loop_
_geom_angle_atom_site_label_1
_geom_angle_atom_site_label_2
_geom_angle_atom_site_label_3
_geom_angle
_geom_angle_site_symmetry_1
_geom_angle_site_symmetry_3
C1 Au1 Se1 176.05(9) . .
C1 Au1 Ag1 130.84(9) . 4_656
Se1 Au1 Ag1 52.047(10) . 4_656
Se1 Ag1 Se1 177.635(16) . 3_566
Se1 Ag1 Ag1 51.660(13) . 4_656
Se1 Ag1 Ag1 126.854(14) 3_566 4_656
Se1 Ag1 Ag1 126.533(14) . 3_566
Se1 Ag1 Ag1 51.104(13) 3_566 3_566
Ag1 Ag1 Ag1 90.0 4_656 3_566
Se1 Ag1 Au1 131.264(19) . 3_566
Se1 Ag1 Au1 48.805(16) 3_566 3_566
Ag1 Ag1 Au1 151.200(11) 4_656 3_566
Ag1 Ag1 Au1 65.756(10) 3_566 3_566
Au1 Se1 Ag1 87.89(2) . .
Au1 Se1 Ag1 79.148(19) . 4_656
Ag1 Se1 Ag1 77.235(17) . 4_656
C1 N1 C2 111.1(3) . .
C1 N1 C4 122.8(3) . .
C2 N1 C4 126.1(3) . .
C1 N2 C3 110.8(3) . .
C1 N2 C15 120.9(3) . .
C3 N2 C15 128.1(3) . .
N1 C1 N2 104.5(3) . .
N1 C1 Au1 130.8(2) . .
N2 C1 Au1 124.6(2) . .
C8 C00M C4 117.1(3) . .
C8 C00M C12 121.6(3) . .
C4 C00M C12 121.2(3) . .
C3 C2 N1 106.4(3) . .
C3 C2 H2 126.8 . .
N1 C2 H2 126.8 . .
C2 C3 N2 107.1(3) . .
C2 C3 H3 126.4 . .
N2 C3 H3 126.4 . .
C5 C4 C00M 123.5(3) . .
C5 C4 N1 118.5(3) . .
C00M C4 N1 117.9(3) . .
C4 C5 C6 116.8(3) . .
C4 C5 C9 123.3(3) . .
C6 C5 C9 119.9(3) . .
C7 C6 C5 120.9(4) . .
C7 C6 H6 119.5 . .
C5 C6 H6 119.5 . .
C6 C7 C8 120.6(3) . .
C6 C7 H7 119.7 . .
C8 C7 H7 119.7 . .
C7 C8 C00M 121.0(3) . .
C7 C8 H8 119.5 . .
C00M C8 H8 119.5 . .
C5 C9 C10 110.1(3) . .
C5 C9 C11 111.6(3) . .
C10 C9 C11 110.9(3) . .
C5 C9 H9 108.0 . .
C10 C9 H9 108.0 . .
C11 C9 H9 108.0 . .
C9 C10 H10A 109.5 . .
C9 C10 H10B 109.5 . .
H10A C10 H10B 109.5 . .
C9 C10 H10C 109.5 . .
H10A C10 H10C 109.5 . .
H10B C10 H10C 109.5 . .
C9 C11 H11A 109.5 . .
C9 C11 H11B 109.5 . .
H11A C11 H11B 109.5 . .
C9 C11 H11C 109.5 . .
H11A C11 H11C 109.5 . .
H11B C11 H11C 109.5 . .
C13 C12 C00M 112.9(3) . .
C13 C12 C14 109.6(3) . .
C00M C12 C14 110.4(3) . .
C13 C12 H12 107.9 . .
C00M C12 H12 107.9 . .
C14 C12 H12 107.9 . .
C12 C13 H13A 109.5 . .
C12 C13 H13B 109.5 . .
H13A C13 H13B 109.5 . .
C12 C13 H13C 109.5 . .
H13A C13 H13C 109.5 . .
H13B C13 H13C 109.5 . .
C12 C14 H14A 109.5 . .
C12 C14 H14B 109.5 . .
H14A C14 H14B 109.5 . .
C12 C14 H14C 109.5 . .
H14A C14 H14C 109.5 . .
H14B C14 H14C 109.5 . .
C20 C15 C16 123.9(3) . .
C20 C15 N2 117.3(3) . .
C16 C15 N2 118.6(3) . .
C17 C16 C15 116.4(3) . .
C17 C16 C24 121.4(3) . .
C15 C16 C24 122.2(3) . .
C18 C17 C16 120.6(4) . .
C18 C17 H17 119.7 . .
C16 C17 H17 119.7 . .
C19 C18 C17 121.4(4) . .
C19 C18 H18 119.3 . .
C17 C18 H18 119.3 . .
C18 C19 C20 120.9(4) . .
C18 C19 H19 119.5 . .
C20 C19 H19 119.5 . .
C15 C20 C19 116.5(3) . .
C15 C20 C21 122.6(3) . .
C19 C20 C21 120.8(3) . .
C20 C21 C23 111.1(3) . .
C20 C21 C22 110.0(4) . .
C23 C21 C22 111.7(3) . .
C20 C21 H21 107.9 . .
C23 C21 H21 107.9 . .
C22 C21 H21 107.9 . .
C21 C22 H22A 109.5 . .
C21 C22 H22B 109.5 . .
H22A C22 H22B 109.5 . .
C21 C22 H22C 109.5 . .
H22A C22 H22C 109.5 . .
H22B C22 H22C 109.5 . .
C21 C23 H23A 109.5 . .
C21 C23 H23B 109.5 . .
H23A C23 H23B 109.5 . .
C21 C23 H23C 109.5 . .
H23A C23 H23C 109.5 . .
H23B C23 H23C 109.5 . .
C16 C24 C26 112.1(3) . .
C16 C24 C25 112.4(3) . .
C26 C24 C25 110.0(3) . .
C16 C24 H24 107.4 . .
C26 C24 H24 107.4 . .
C25 C24 H24 107.4 . .
C24 C25 H25A 109.5 . .
C24 C25 H25B 109.5 . .
H25A C25 H25B 109.5 . .
C24 C25 H25C 109.5 . .
H25A C25 H25C 109.5 . .
H25B C25 H25C 109.5 . .
C24 C26 H26A 109.5 . .
C24 C26 H26B 109.5 . .
H26A C26 H26B 109.5 . .
C24 C26 H26C 109.5 . .
H26A C26 H26C 109.5 . .
H26B C26 H26C 109.5 . .

loop_
_geom_bond_atom_site_label_1
_geom_bond_atom_site_label_2
_geom_bond_distance
_geom_bond_site_symmetry_2
Au1 C1 2.013(3) .
Au1 Se1 2.3913(7) .
Au1 Ag1 3.1212(6) 4_656
Ag1 Se1 2.4866(6) .
Ag1 Se1 2.5059(6) 3_566
Ag1 Ag1 3.1159(7) 4_656
Ag1 Ag1 3.1160(7) 3_566
Ag1 Au1 3.1211(6) 3_566
Se1 Ag1 2.5059(6) 4_656
N1 C1 1.354(4) .
N1 C2 1.389(4) .
N1 C4 1.441(4) .
N2 C1 1.357(4) .
N2 C3 1.385(4) .
N2 C15 1.446(4) .
C00M C8 1.387(5) .
C00M C4 1.399(5) .
C00M C12 1.528(5) .
C2 C3 1.343(5) .
C2 H2 0.9500 .
C3 H3 0.9500 .
C4 C5 1.392(5) .
C5 C6 1.402(5) .
C5 C9 1.517(5) .
C6 C7 1.378(6) .
C6 H6 0.9500 .
C7 C8 1.382(6) .
C7 H7 0.9500 .
C8 H8 0.9500 .
C9 C10 1.523(5) .
C9 C11 1.530(5) .
C9 H9 1.0000 .
C10 H10A 0.9800 .
C10 H10B 0.9800 .
C10 H10C 0.9800 .
C11 H11A 0.9800 .
C11 H11B 0.9800 .
C11 H11C 0.9800 .
C12 C13 1.524(5) .
C12 C14 1.539(6) .
C12 H12 1.0000 .
C13 H13A 0.9800 .
C13 H13B 0.9800 .
C13 H13C 0.9800 .
C14 H14A 0.9800 .
C14 H14B 0.9800 .
C14 H14C 0.9800 .
C15 C20 1.394(5) .
C15 C16 1.398(5) .
C16 C17 1.396(5) .
C16 C24 1.512(5) .
C17 C18 1.384(6) .
C17 H17 0.9500 .
C18 C19 1.359(6) .
C18 H18 0.9500 .
C19 C20 1.400(5) .
C19 H19 0.9500 .
C20 C21 1.517(5) .
C21 C23 1.525(6) .
C21 C22 1.541(6) .
C21 H21 1.0000 .
C22 H22A 0.9800 .
C22 H22B 0.9800 .
C22 H22C 0.9800 .
C23 H23A 0.9800 .
C23 H23B 0.9800 .
C23 H23C 0.9800 .
C24 C26 1.526(5) .
C24 C25 1.536(5) .
C24 H24 1.0000 .
C25 H25A 0.9800 .
C25 H25B 0.9800 .
C25 H25C 0.9800 .
C26 H26A 0.9800 .
C26 H26B 0.9800 .
C26 H26C 0.9800 .
